data_2243784
loop_
_publ_author_name
'Tapmeyer, Lukas'
'Eisenbeil, Daniel'
'Bolte, Michael'
'Schmidt, Martin U.'

_publ_section_title
;
 First crystal structure of a Pigment Red 52 compound: DMSO solvate
 hydrate of the monosodium salt
;
_journal_coeditor_code YK2145
_journal_issue 4
_journal_name_full 'Acta Crystallographica Section E'
_journal_page_first 402
_journal_page_last 405
_journal_paper_doi 10.1107/S2056989021002577
_journal_volume 77
_journal_year 2021
_chemical_formula_moiety 'Na +, C18 H12 Cl N2 O6 S -, C2 H6 O S, H2 O'
_chemical_formula_sum 'C20 H20 Cl N2 Na O8 S2'
_chemical_formula_weight 538.94
_chemical_name_common 'P.R.52 monosodium DMSO-monosolvate monohydrate'
_chemical_name_systematic
;Monosodium
2-[2-(3-carboxy-2-oxo-1,2-dihydronaphthalen-1-ylidene)hydrazin-1-yl]-5-chloro-4-methylbenzenesulfonate
dimethyl sulfoxide monosolvate monohydrate
;
_space_group_crystal_system triclinic
_space_group_IT_number 2
_space_group_name_Hall '-P 1'
_space_group_name_H-M_alt 'P -1'
_atom_sites_solution_hydrogens mixed
_audit_creation_method SHELXL-2016/6
_cell_angle_alpha 104.844(5)
_cell_angle_beta 97.478(5)
_cell_angle_gamma 95.404(6)
_cell_formula_units_Z 2
_cell_length_a 5.7347(4)
_cell_length_b 10.9336(8)
_cell_length_c 18.4692(12)
_cell_measurement_reflns_used 12767
_cell_measurement_temperature 173(2)
_cell_measurement_theta_max 27.4
_cell_measurement_theta_min 3.4
_cell_volume 1100.00(14)
_computing_cell_refinement
;
X-Area (Stoe & Cie, 2001)
;
_computing_data_collection
;
X-Area (Stoe & Cie, 2001)
;
_computing_data_reduction
;
X-Area (Stoe & Cie, 2001)
;
_computing_molecular_graphics
;
XP (Sheldrick, 2015b) and Mercury (Macrae <i>et al.</i>, 2020)
;
_computing_publication_material
;
publCif (Westrip, 2010)
;
_computing_structure_refinement
;
ShelXL (Sheldrick, 2015b)
;
_computing_structure_solution
;
ShelXT (Sheldrick, 2015a)
;
_diffrn_ambient_temperature 173(2)
_diffrn_measured_fraction_theta_full 0.998
_diffrn_measured_fraction_theta_max 0.998
_diffrn_measurement_device_type 'STOE IPDS II two-circle'
_diffrn_measurement_method \w
_diffrn_radiation_type MoK\a
_diffrn_radiation_wavelength 0.71073
_diffrn_reflns_av_R_equivalents 0.0490
_diffrn_reflns_av_unetI/netI 0.0563
_diffrn_reflns_limit_h_max 6
_diffrn_reflns_limit_h_min -6
_diffrn_reflns_limit_k_max 12
_diffrn_reflns_limit_k_min -12
_diffrn_reflns_limit_l_max 21
_diffrn_reflns_limit_l_min -21
_diffrn_reflns_number 14981
_diffrn_reflns_theta_full 25.000
_diffrn_reflns_theta_max 25.025
_diffrn_reflns_theta_min 3.402
_diffrn_source 'Genix 3D I\mS microfocus X-ray source'
_exptl_absorpt_coefficient_mu 0.436
_exptl_absorpt_correction_T_max 1.000
_exptl_absorpt_correction_T_min 0.445
_exptl_absorpt_correction_type multi-scan
_exptl_absorpt_process_details
;
(X-Area; Stoe & Cie, 2001)
;
_exptl_crystal_colour red
_exptl_crystal_density_diffrn 1.627
_exptl_crystal_description needle
_exptl_crystal_F_000 556
_exptl_crystal_size_max 0.230
_exptl_crystal_size_mid 0.090
_exptl_crystal_size_min 0.020
_refine_diff_density_max 0.273
_refine_diff_density_min -0.332
_refine_ls_extinction_method none
_refine_ls_goodness_of_fit_ref 1.078
_refine_ls_hydrogen_treatment mixed
_refine_ls_matrix_type full
_refine_ls_number_parameters 324
_refine_ls_number_reflns 3864
_refine_ls_number_restraints 0
_refine_ls_restrained_S_all 1.078
_refine_ls_R_factor_all 0.0737
_refine_ls_R_factor_gt 0.0499
_refine_ls_shift/su_max 0.000
_refine_ls_shift/su_mean 0.000
_refine_ls_structure_factor_coef Fsqd
_refine_ls_weighting_details 'w=1/[\s^2^(Fo^2^)+(0.0429P)^2^+0.0815P] where P=(Fo^2^+2Fc^2^)/3'
_refine_ls_weighting_scheme calc
_refine_ls_wR_factor_gt 0.0911
_refine_ls_wR_factor_ref 0.0976
_reflns_number_gt 2992
_reflns_number_total 3864
_reflns_threshold_expression 'I > 2\s(I)'
_cod_data_source_file yk2145sup1.cif
_cod_data_source_block I
_cod_database_code 2243784
_shelx_space_group_comment
;
The symmetry employed for this shelxl refinement is uniquely defined
by the following loop, which should always be used as a source of
symmetry information in preference to the above space-group names.
They are only intended as comments.
;
_shelx_estimated_absorpt_t_min 0.906
_shelx_estimated_absorpt_t_max 0.991

loop_
_space_group_symop_operation_xyz
'x, y, z'
'-x, -y, -z'

loop_
_atom_site_type_symbol
_atom_site_label
_atom_site_fract_x
_atom_site_fract_y
_atom_site_fract_z
_atom_site_U_iso_or_equiv
_atom_site_adp_type
_atom_site_calc_flag
_atom_site_occupancy
_atom_site_disorder_assembly
_atom_site_disorder_group
Cl Cl1 1.33825(14) 0.84822(8) 0.39943(5) 0.0267(2) Uani d 1 . .
S S1 0.52780(13) 0.72725(7) 0.20025(4) 0.01767(18) Uani d 1 . .
N N1 0.4274(5) 0.5113(2) 0.28158(16) 0.0202(6) Uani d 1 . .
H H1 0.327(7) 0.519(3) 0.248(2) 0.030(10) Uiso d 1 . .
N N2 0.3632(4) 0.4232(2) 0.31510(14) 0.0190(6) Uani d 1 . .
O O1 0.5585(4) 0.8648(2) 0.21703(13) 0.0255(5) Uani d 1 . .
O O2 0.2857(4) 0.6713(2) 0.19634(12) 0.0233(5) Uani d 1 . .
O O3 0.6302(4) 0.6669(2) 0.13374(12) 0.0233(5) Uani d 1 . .
O O4 0.0393(4) 0.4384(2) 0.19077(13) 0.0304(6) Uani d 1 . .
O O5 -0.3920(4) 0.3586(2) 0.10391(13) 0.0289(5) Uani d 1 . .
O O6 -0.6211(4) 0.2111(2) 0.13512(14) 0.0318(6) Uani d 1 . .
H H6 -0.722(8) 0.211(4) 0.092(3) 0.053(13) Uiso d 1 . .
C C1 0.6441(5) 0.5895(3) 0.30879(17) 0.0182(6) Uani d 1 . .
C C2 0.7033(5) 0.6915(3) 0.27795(17) 0.0176(6) Uani d 1 . .
C C3 0.9189(5) 0.7691(3) 0.30758(17) 0.0195(7) Uani d 1 . .
H H3 0.961076 0.838914 0.287912 0.023 Uiso calc 1 . .
C C4 1.0722(5) 0.7460(3) 0.36520(18) 0.0192(7) Uani d 1 . .
C C5 1.0206(5) 0.6441(3) 0.39538(17) 0.0197(7) Uani d 1 . .
C C6 0.8039(5) 0.5675(3) 0.36633(17) 0.0198(7) Uani d 1 . .
H H6A 0.763355 0.497883 0.386333 0.024 Uiso calc 1 . .
C C7 1.1910(6) 0.6171(3) 0.45670(19) 0.0250(7) Uani d 1 . .
H H7A 1.190008 0.680328 0.505018 0.038 Uiso calc 1 . .
H H7B 1.351237 0.621942 0.443631 0.038 Uiso calc 1 . .
H H7C 1.142866 0.531421 0.461406 0.038 Uiso calc 1 . .
C C11 0.1537(5) 0.3519(3) 0.29167(17) 0.0189(6) Uani d 1 . .
C C12 -0.0153(6) 0.3617(3) 0.22721(18) 0.0220(7) Uani d 1 . .
C C13 -0.2443(5) 0.2803(3) 0.20857(18) 0.0200(7) Uani d 1 . .
C C14 -0.2928(6) 0.1985(3) 0.25062(18) 0.0206(7) Uani d 1 . .
H H14 -0.441828 0.145890 0.237181 0.025 Uiso calc 1 . .
C C15 -0.1318(6) 0.1870(3) 0.31425(17) 0.0198(7) Uani d 1 . .
C C16 -0.1975(6) 0.1025(3) 0.35634(18) 0.0232(7) Uani d 1 . .
H H16 -0.349077 0.052284 0.342594 0.028 Uiso calc 1 . .
C C17 -0.0435(6) 0.0924(3) 0.41705(19) 0.0277(8) Uani d 1 . .
H H17 -0.088209 0.034856 0.445145 0.033 Uiso calc 1 . .
C C18 0.1790(6) 0.1664(3) 0.4379(2) 0.0289(8) Uani d 1 . .
H H18 0.284455 0.158951 0.480198 0.035 Uiso calc 1 . .
C C19 0.2474(6) 0.2504(3) 0.39741(19) 0.0259(7) Uani d 1 . .
H H19 0.399428 0.300111 0.411918 0.031 Uiso calc 1 . .
C C20 0.0923(5) 0.2620(3) 0.33504(18) 0.0201(7) Uani d 1 . .
C C21 -0.4220(5) 0.2885(3) 0.14433(18) 0.0204(7) Uani d 1 . .
Na Na1 -0.0772(2) 0.53586(12) 0.09912(7) 0.0231(3) Uani d 1 . .
S S2 -1.06094(15) 0.18210(8) -0.06033(5) 0.0275(2) Uani d 1 . .
O O1S -0.8734(5) 0.1866(3) 0.00506(17) 0.0598(9) Uani d 1 . .
C C1S -1.0132(7) 0.0551(4) -0.1364(2) 0.0370(9) Uani d 1 . .
H H1S1 -1.131988 0.047817 -0.181088 0.055 Uiso calc 1 . .
H H1S2 -0.854081 0.072376 -0.148510 0.055 Uiso calc 1 . .
H H1S3 -1.027239 -0.024884 -0.121697 0.055 Uiso calc 1 . .
C C2S -1.3286(7) 0.1091(4) -0.0416(2) 0.0360(9) Uani d 1 . .
H H2S1 -1.457635 0.103949 -0.083129 0.054 Uiso calc 1 . .
H H2S2 -1.308418 0.022976 -0.037569 0.054 Uiso calc 1 . .
H H2S3 -1.367318 0.160165 0.006106 0.054 Uiso calc 1 . .
O O1W 0.2484(4) 0.4817(3) 0.02986(13) 0.0235(5) Uani d 1 . .
H H1WA 0.288(8) 0.415(5) 0.034(3) 0.056(15) Uiso d 1 . .
H H1WB 0.359(9) 0.536(5) 0.058(3) 0.065(16) Uiso d 1 . .

loop_
_atom_site_aniso_label
_atom_site_aniso_U_11
_atom_site_aniso_U_22
_atom_site_aniso_U_33
_atom_site_aniso_U_12
_atom_site_aniso_U_13
_atom_site_aniso_U_23
Cl1 0.0170(4) 0.0301(4) 0.0295(5) -0.0030(3) -0.0035(3) 0.0075(3)
S1 0.0161(4) 0.0210(4) 0.0164(4) 0.0031(3) 0.0008(3) 0.0066(3)
N1 0.0148(13) 0.0246(14) 0.0211(15) -0.0007(11) -0.0017(12) 0.0093(11)
N2 0.0185(14) 0.0214(13) 0.0176(14) 0.0037(11) 0.0022(11) 0.0062(11)
O1 0.0285(13) 0.0213(11) 0.0253(13) 0.0036(9) -0.0013(10) 0.0067(9)
O2 0.0157(11) 0.0332(12) 0.0229(12) 0.0025(9) 0.0006(9) 0.0123(10)
O3 0.0200(11) 0.0314(12) 0.0184(12) 0.0077(9) 0.0034(9) 0.0052(9)
O4 0.0238(12) 0.0412(14) 0.0280(13) -0.0070(10) -0.0064(10) 0.0218(11)
O5 0.0265(13) 0.0308(12) 0.0299(14) -0.0025(10) -0.0044(10) 0.0159(11)
O6 0.0218(13) 0.0412(14) 0.0291(14) -0.0110(11) -0.0098(11) 0.0162(11)
C1 0.0155(15) 0.0198(15) 0.0182(16) 0.0020(12) 0.0033(12) 0.0029(12)
C2 0.0182(15) 0.0204(15) 0.0151(16) 0.0044(12) 0.0030(12) 0.0058(12)
C3 0.0182(16) 0.0214(16) 0.0183(16) 0.0019(13) 0.0039(13) 0.0042(12)
C4 0.0111(15) 0.0246(16) 0.0196(17) 0.0013(12) 0.0021(12) 0.0024(13)
C5 0.0189(16) 0.0232(16) 0.0170(17) 0.0061(13) 0.0027(13) 0.0043(13)
C6 0.0177(16) 0.0221(15) 0.0186(17) 0.0001(12) 0.0006(13) 0.0055(13)
C7 0.0213(17) 0.0307(17) 0.0221(18) 0.0036(14) -0.0033(14) 0.0087(14)
C11 0.0159(16) 0.0232(15) 0.0161(16) 0.0010(12) 0.0016(12) 0.0038(12)
C12 0.0231(17) 0.0230(16) 0.0204(17) 0.0039(13) 0.0017(13) 0.0072(13)
C13 0.0192(16) 0.0214(15) 0.0190(17) 0.0030(12) 0.0020(13) 0.0053(13)
C14 0.0187(16) 0.0185(15) 0.0213(17) -0.0008(12) 0.0024(13) 0.0012(13)
C15 0.0239(16) 0.0181(15) 0.0161(16) 0.0031(12) 0.0019(13) 0.0031(12)
C16 0.0259(17) 0.0212(16) 0.0219(18) 0.0018(13) 0.0021(14) 0.0062(13)
C17 0.0328(19) 0.0266(17) 0.0269(19) 0.0037(15) 0.0038(15) 0.0140(14)
C18 0.034(2) 0.0289(18) 0.0237(19) 0.0048(15) -0.0024(15) 0.0103(14)
C19 0.0214(17) 0.0296(17) 0.0257(18) 0.0018(14) -0.0024(14) 0.0095(14)
C20 0.0222(16) 0.0198(15) 0.0188(17) 0.0057(13) 0.0036(13) 0.0051(12)
C21 0.0196(16) 0.0198(15) 0.0180(17) -0.0020(13) -0.0003(13) 0.0016(13)
Na1 0.0209(6) 0.0316(7) 0.0194(7) 0.0071(5) 0.0034(5) 0.0104(5)
S2 0.0263(5) 0.0274(4) 0.0254(5) -0.0001(3) -0.0056(4) 0.0073(4)
O1S 0.0366(16) 0.098(3) 0.0368(17) -0.0043(16) -0.0163(13) 0.0204(17)
C1S 0.030(2) 0.038(2) 0.039(2) -0.0021(16) 0.0134(17) 0.0039(17)
C2S 0.033(2) 0.046(2) 0.029(2) 0.0064(17) 0.0096(17) 0.0072(17)
O1W 0.0214(12) 0.0267(13) 0.0211(13) 0.0055(11) 0.0001(10) 0.0051(10)

loop_
_atom_type_symbol
_atom_type_description
_atom_type_scat_dispersion_real
_atom_type_scat_dispersion_imag
_atom_type_scat_source
C C 0.0033 0.0016 'International Tables Vol C Tables 4.2.6.8 and 6.1.1.4'
H H 0.0000 0.0000 'International Tables Vol C Tables 4.2.6.8 and 6.1.1.4'
Cl Cl 0.1484 0.1585 'International Tables Vol C Tables 4.2.6.8 and 6.1.1.4'
N N 0.0061 0.0033 'International Tables Vol C Tables 4.2.6.8 and 6.1.1.4'
O O 0.0106 0.0060 'International Tables Vol C Tables 4.2.6.8 and 6.1.1.4'
S S 0.1246 0.1234 'International Tables Vol C Tables 4.2.6.8 and 6.1.1.4'
Na Na 0.0362 0.0249 'International Tables Vol C Tables 4.2.6.8 and 6.1.1.4'

loop_
_geom_angle_atom_site_label_1
_geom_angle_atom_site_label_2
_geom_angle_atom_site_label_3
_geom_angle_site_symmetry_1
_geom_angle_site_symmetry_3
_geom_angle
_geom_angle_publ_flag
O1 S1 O2 . . 113.86(13) ?
O1 S1 O3 . . 112.63(13) ?
O2 S1 O3 . . 112.10(13) ?
O1 S1 C2 . . 105.64(13) ?
O2 S1 C2 . . 107.23(13) ?
O3 S1 C2 . . 104.56(13) ?
N2 N1 C1 . . 119.8(3) ?
N2 N1 H1 . . 115(3) ?
C1 N1 H1 . . 125(3) ?
N1 N2 C11 . . 120.3(3) ?
S1 O2 Na1 . . 141.39(13) ?
S1 O3 Na1 . 1_655 140.63(13) ?
C12 O4 Na1 . . 147.7(2) ?
C21 O5 Na1 . . 137.0(2) ?
C21 O6 H6 . . 112(3) ?
N1 C1 C6 . . 120.5(3) ?
N1 C1 C2 . . 120.0(3) ?
C6 C1 C2 . . 119.5(3) ?
C3 C2 C1 . . 118.4(3) ?
C3 C2 S1 . . 116.2(2) ?
C1 C2 S1 . . 125.3(2) ?
C4 C3 C2 . . 120.8(3) ?
C4 C3 H3 . . 119.6 ?
C2 C3 H3 . . 119.6 ?
C3 C4 C5 . . 121.9(3) ?
C3 C4 Cl1 . . 118.0(2) ?
C5 C4 Cl1 . . 120.1(2) ?
C6 C5 C4 . . 117.2(3) ?
C6 C5 C7 . . 121.1(3) ?
C4 C5 C7 . . 121.8(3) ?
C5 C6 C1 . . 122.2(3) ?
C5 C6 H6A . . 118.9 ?
C1 C6 H6A . . 118.9 ?
C5 C7 H7A . . 109.5 ?
C5 C7 H7B . . 109.5 ?
H7A C7 H7B . . 109.5 ?
C5 C7 H7C . . 109.5 ?
H7A C7 H7C . . 109.5 ?
H7B C7 H7C . . 109.5 ?
N2 C11 C20 . . 116.4(3) ?
N2 C11 C12 . . 123.4(3) ?
C20 C11 C12 . . 120.2(3) ?
O4 C12 C13 . . 122.4(3) ?
O4 C12 C11 . . 119.5(3) ?
C13 C12 C11 . . 118.1(3) ?
C14 C13 C12 . . 119.5(3) ?
C14 C13 C21 . . 120.7(3) ?
C12 C13 C21 . . 119.8(3) ?
C13 C14 C15 . . 123.9(3) ?
C13 C14 H14 . . 118.1 ?
C15 C14 H14 . . 118.1 ?
C16 C15 C20 . . 119.9(3) ?
C16 C15 C14 . . 120.5(3) ?
C20 C15 C14 . . 119.6(3) ?
C17 C16 C15 . . 120.1(3) ?
C17 C16 H16 . . 119.9 ?
C15 C16 H16 . . 119.9 ?
C16 C17 C18 . . 120.3(3) ?
C16 C17 H17 . . 119.9 ?
C18 C17 H17 . . 119.9 ?
C19 C18 C17 . . 120.7(3) ?
C19 C18 H18 . . 119.7 ?
C17 C18 H18 . . 119.7 ?
C18 C19 C20 . . 119.9(3) ?
C18 C19 H19 . . 120.0 ?
C20 C19 H19 . . 120.0 ?
C19 C20 C15 . . 119.1(3) ?
C19 C20 C11 . . 122.1(3) ?
C15 C20 C11 . . 118.8(3) ?
O5 C21 O6 . . 122.3(3) ?
O5 C21 C13 . . 124.8(3) ?
O6 C21 C13 . . 112.9(3) ?
O4 Na1 O3 . 1_455 111.35(10) ?
O4 Na1 O1W . 2_565 149.04(11) ?
O3 Na1 O1W 1_455 2_565 85.77(8) ?
O4 Na1 O1W . . 94.69(9) ?
O3 Na1 O1W 1_455 . 151.14(10) ?
O1W Na1 O1W 2_565 . 77.20(9) ?
O4 Na1 O5 . . 67.73(8) ?
O3 Na1 O5 1_455 . 83.28(8) ?
O1W Na1 O5 2_565 . 90.04(9) ?
O1W Na1 O5 . . 119.38(10) ?
O4 Na1 O2 . . 68.36(8) ?
O3 Na1 O2 1_455 . 98.90(8) ?
O1W Na1 O2 2_565 . 136.49(9) ?
O1W Na1 O2 . . 78.79(9) ?
O5 Na1 O2 . . 133.44(8) ?
O4 Na1 S2 . 2_465 137.82(8) ?
O3 Na1 S2 1_455 2_465 71.38(6) ?
O1W Na1 S2 2_565 2_465 71.14(7) ?
O1W Na1 S2 . 2_465 81.06(7) ?
O5 Na1 S2 . 2_465 149.09(7) ?
O2 Na1 S2 . 2_465 69.67(6) ?
O4 Na1 Na1 . 2_565 126.76(9) ?
O3 Na1 Na1 1_455 2_565 121.08(8) ?
O1W Na1 Na1 2_565 2_565 38.83(6) ?
O1W Na1 Na1 . 2_565 38.37(6) ?
O5 Na1 Na1 . 2_565 108.42(8) ?
O2 Na1 Na1 . 2_565 109.67(7) ?
S2 Na1 Na1 2_465 2_565 72.20(4) ?
O1S S2 C1S . . 105.97(19) ?
O1S S2 C2S . . 106.36(19) ?
C1S S2 C2S . . 97.93(17) ?
O1S S2 Na1 . 2_465 103.09(14) ?
C1S S2 Na1 . 2_465 109.51(13) ?
C2S S2 Na1 . 2_465 131.85(13) ?
S2 C1S H1S1 . . 109.5 ?
S2 C1S H1S2 . . 109.5 ?
H1S1 C1S H1S2 . . 109.5 ?
S2 C1S H1S3 . . 109.5 ?
H1S1 C1S H1S3 . . 109.5 ?
H1S2 C1S H1S3 . . 109.5 ?
S2 C2S H2S1 . . 109.5 ?
S2 C2S H2S2 . . 109.5 ?
H2S1 C2S H2S2 . . 109.5 ?
S2 C2S H2S3 . . 109.5 ?
H2S1 C2S H2S3 . . 109.5 ?
H2S2 C2S H2S3 . . 109.5 ?
Na1 O1W Na1 2_565 . 102.80(9) ?
Na1 O1W H1WA 2_565 . 111(3) ?
Na1 O1W H1WA . . 111(3) ?
Na1 O1W H1WB 2_565 . 128(4) ?
Na1 O1W H1WB . . 100(3) ?
H1WA O1W H1WB . . 103(5) ?

loop_
_geom_bond_atom_site_label_1
_geom_bond_atom_site_label_2
_geom_bond_site_symmetry_2
_geom_bond_distance
_geom_bond_publ_flag
Cl1 C4 . 1.744(3) ?
S1 O1 . 1.445(2) ?
S1 O2 . 1.449(2) ?
S1 O3 . 1.461(2) ?
S1 C2 . 1.792(3) ?
N1 N2 . 1.321(4) ?
N1 C1 . 1.395(4) ?
N1 H1 . 0.82(4) ?
N2 C11 . 1.324(4) ?
O2 Na1 . 2.614(3) ?
O3 Na1 1_655 2.353(2) ?
O4 C12 . 1.244(4) ?
O4 Na1 . 2.283(2) ?
O5 C21 . 1.215(4) ?
O5 Na1 . 2.548(3) ?
O6 C21 . 1.320(4) ?
O6 H6 . 0.92(5) ?
C1 C6 . 1.395(4) ?
C1 C2 . 1.410(4) ?
C2 C3 . 1.392(4) ?
C3 C4 . 1.380(4) ?
C3 H3 . 0.9500 ?
C4 C5 . 1.393(4) ?
C5 C6 . 1.390(4) ?
C5 C7 . 1.504(4) ?
C6 H6A . 0.9500 ?
C7 H7A . 0.9800 ?
C7 H7B . 0.9800 ?
C7 H7C . 0.9800 ?
C11 C20 . 1.464(4) ?
C11 C12 . 1.467(4) ?
C12 C13 . 1.463(5) ?
C13 C14 . 1.358(4) ?
C13 C21 . 1.487(4) ?
C14 C15 . 1.437(4) ?
C14 H14 . 0.9500 ?
C15 C16 . 1.407(4) ?
C15 C20 . 1.408(5) ?
C16 C17 . 1.369(5) ?
C16 H16 . 0.9500 ?
C17 C18 . 1.396(5) ?
C17 H17 . 0.9500 ?
C18 C19 . 1.384(5) ?
C18 H18 . 0.9500 ?
C19 C20 . 1.402(4) ?
C19 H19 . 0.9500 ?
Na1 O1W 2_565 2.408(3) ?
Na1 O1W . 2.432(3) ?
Na1 S2 2_465 3.3866(15) ?
Na1 Na1 2_565 3.782(2) ?
S2 O1S . 1.496(3) ?
S2 C1S . 1.774(4) ?
S2 C2S . 1.778(4) ?
C1S H1S1 . 0.9800 ?
C1S H1S2 . 0.9800 ?
C1S H1S3 . 0.9800 ?
C2S H2S1 . 0.9800 ?
C2S H2S2 . 0.9800 ?
C2S H2S3 . 0.9800 ?
O1W H1WA . 0.80(5) ?
O1W H1WB . 0.84(6) ?

loop_
_geom_hbond_atom_site_label_D
_geom_hbond_atom_site_label_H
_geom_hbond_atom_site_label_A
_geom_hbond_site_symmetry_A
_geom_hbond_distance_DH
_geom_hbond_distance_HA
_geom_hbond_distance_DA
_geom_hbond_angle_DHA
_geom_hbond_publ_flag
N1 H1 O2 . 0.82(4) 2.14(4) 2.747(3) 131(3) yes
N1 H1 O4 . 0.82(4) 1.84(4) 2.532(4) 141(4) yes
O6 H6 O1S . 0.92(5) 1.67(5) 2.575(4) 168(4) yes
O1W H1WA O5 1_655 0.80(5) 2.33(5) 2.944(3) 134(4) yes
O1W H1WA O1S 1_655 0.80(5) 2.48(5) 3.138(5) 140(4) yes
O1W H1WB O3 . 0.84(6) 2.11(6) 2.942(3) 176(5) yes

loop_
_geom_torsion_atom_site_label_1
_geom_torsion_atom_site_label_2
_geom_torsion_atom_site_label_3
_geom_torsion_atom_site_label_4
_geom_torsion_site_symmetry_1
_geom_torsion_site_symmetry_2
_geom_torsion_site_symmetry_3
_geom_torsion_site_symmetry_4
_geom_torsion
_geom_torsion_publ_flag
C1 N1 N2 C11 . . . . 177.3(3) ?
O1 S1 O2 Na1 . . . . 109.0(2) ?
O3 S1 O2 Na1 . . . . -20.3(2) ?
C2 S1 O2 Na1 . . . . -134.49(19) ?
O1 S1 O3 Na1 . . . 1_655 118.6(2) ?
O2 S1 O3 Na1 . . . 1_655 -111.4(2) ?
C2 S1 O3 Na1 . . . 1_655 4.4(2) ?
N2 N1 C1 C6 . . . . 6.2(4) ?
N2 N1 C1 C2 . . . . -173.9(3) ?
N1 C1 C2 C3 . . . . 178.7(3) ?
C6 C1 C2 C3 . . . . -1.5(4) ?
N1 C1 C2 S1 . . . . -3.8(4) ?
C6 C1 C2 S1 . . . . 176.0(2) ?
O1 S1 C2 C3 . . . . -37.7(3) ?
O2 S1 C2 C3 . . . . -159.4(2) ?
O3 S1 C2 C3 . . . . 81.4(2) ?
O1 S1 C2 C1 . . . . 144.8(3) ?
O2 S1 C2 C1 . . . . 23.0(3) ?
O3 S1 C2 C1 . . . . -96.2(3) ?
C1 C2 C3 C4 . . . . 0.7(4) ?
S1 C2 C3 C4 . . . . -177.0(2) ?
C2 C3 C4 C5 . . . . 0.9(5) ?
C2 C3 C4 Cl1 . . . . -179.8(2) ?
C3 C4 C5 C6 . . . . -1.6(4) ?
Cl1 C4 C5 C6 . . . . 179.1(2) ?
C3 C4 C5 C7 . . . . 178.3(3) ?
Cl1 C4 C5 C7 . . . . -1.0(4) ?
C4 C5 C6 C1 . . . . 0.8(4) ?
C7 C5 C6 C1 . . . . -179.1(3) ?
N1 C1 C6 C5 . . . . -179.4(3) ?
C2 C1 C6 C5 . . . . 0.8(4) ?
N1 N2 C11 C20 . . . . -176.5(3) ?
N1 N2 C11 C12 . . . . 2.0(4) ?
Na1 O4 C12 C13 . . . . 7.6(6) ?
Na1 O4 C12 C11 . . . . -172.1(3) ?
N2 C11 C12 O4 . . . . 1.6(5) ?
C20 C11 C12 O4 . . . . -179.9(3) ?
N2 C11 C12 C13 . . . . -178.0(3) ?
C20 C11 C12 C13 . . . . 0.4(4) ?
O4 C12 C13 C14 . . . . 179.9(3) ?
C11 C12 C13 C14 . . . . -0.4(4) ?
O4 C12 C13 C21 . . . . -0.5(5) ?
C11 C12 C13 C21 . . . . 179.2(3) ?
C12 C13 C14 C15 . . . . 0.7(5) ?
C21 C13 C14 C15 . . . . -178.9(3) ?
C13 C14 C15 C16 . . . . 178.2(3) ?
C13 C14 C15 C20 . . . . -1.0(5) ?
C20 C15 C16 C17 . . . . -0.5(5) ?
C14 C15 C16 C17 . . . . -179.7(3) ?
C15 C16 C17 C18 . . . . 0.4(5) ?
C16 C17 C18 C19 . . . . -0.2(5) ?
C17 C18 C19 C20 . . . . 0.2(5) ?
C18 C19 C20 C15 . . . . -0.3(5) ?
C18 C19 C20 C11 . . . . 178.3(3) ?
C16 C15 C20 C19 . . . . 0.5(4) ?
C14 C15 C20 C19 . . . . 179.7(3) ?
C16 C15 C20 C11 . . . . -178.2(3) ?
C14 C15 C20 C11 . . . . 1.0(4) ?
N2 C11 C20 C19 . . . . -0.8(4) ?
C12 C11 C20 C19 . . . . -179.4(3) ?
N2 C11 C20 C15 . . . . 177.8(3) ?
C12 C11 C20 C15 . . . . -0.7(4) ?
Na1 O5 C21 O6 . . . . 173.8(2) ?
Na1 O5 C21 C13 . . . . -5.9(5) ?
C14 C13 C21 O5 . . . . -179.7(3) ?
C12 C13 C21 O5 . . . . 0.8(5) ?
C14 C13 C21 O6 . . . . 0.6(4) ?
C12 C13 C21 O6 . . . . -178.9(3) ?

_cod_database_fobs_code 2243784
